data_7234560
loop_
_publ_author_name
'Miroslaw Maczka'
'Aneta Ciupa'
'Anna Gagor'
'Adam Sieradzki'
'Adam Pikul'
'Maciej Ptak'

_publ_section_title
;
 Structural, magnetic and dielectric properties of two novel mixed-valence
 iron(ii)-iron(iii) metal formate frameworks
;
_journal_name_full 'Journal of Materials Chemistry C'
_journal_page_first 1186
_journal_page_last 1193
_journal_paper_doi 10.1039/C5TC03683F
_journal_volume 4
_journal_year 2016
_chemical_formula_sum 'C10 H18 Fe2 N O12'
_chemical_formula_weight 455.95
_space_group_crystal_system trigonal
_space_group_IT_number 163
_space_group_name_Hall '-P 3 2c'
_space_group_name_H-M_alt 'P -3 1 c'
_atom_sites_solution_hydrogens geom
_cell_angle_alpha 90
_cell_angle_beta 90
_cell_angle_gamma 120
_cell_formula_units_Z 2
_cell_length_a 8.4483(2)
_cell_length_b 8.4483(2)
_cell_length_c 13.7058(4)
_cell_measurement_reflns_used 4877
_cell_measurement_temperature 260(2)
_cell_measurement_theta_max 27.8230
_cell_measurement_theta_min 4.0570
_cell_volume 847.18(4)
_computing_structure_refinement 'SHELXL-2014/7 (Sheldrick, 2014)'
_diffrn_ambient_temperature 260(2)
_diffrn_detector 'CCD plate'
_diffrn_detector_area_resol_mean 10.6249
_diffrn_detector_type Atlas
_diffrn_measured_fraction_theta_full 0.993
_diffrn_measured_fraction_theta_max 0.993
_diffrn_measurement_device_type 'Xcalibur, Atlas'
_diffrn_radiation_type MoK\a
_diffrn_radiation_wavelength 0.71073
_diffrn_reflns_av_R_equivalents 0.0326
_diffrn_reflns_av_unetI/netI 0.0119
_diffrn_reflns_Laue_measured_fraction_full 0.993
_diffrn_reflns_Laue_measured_fraction_max 0.993
_diffrn_reflns_limit_h_max 10
_diffrn_reflns_limit_h_min -10
_diffrn_reflns_limit_k_max 10
_diffrn_reflns_limit_k_min -10
_diffrn_reflns_limit_l_max 16
_diffrn_reflns_limit_l_min -16
_diffrn_reflns_number 10788
_diffrn_reflns_point_group_measured_fraction_full 0.993
_diffrn_reflns_point_group_measured_fraction_max 0.993
_diffrn_reflns_theta_full 25.673
_diffrn_reflns_theta_max 25.673
_diffrn_reflns_theta_min 4.074
_diffrn_source 'Enhance (Mo) X-ray Source'
_exptl_absorpt_coefficient_mu 1.774
_exptl_absorpt_correction_T_max 1.00000
_exptl_absorpt_correction_T_min 0.92521
_exptl_absorpt_correction_type multi-scan
_exptl_absorpt_process_details
;
CrysAlisPro, Agilent Technologies,
Version 1.171.37.35h (release 09-02-2015 CrysAlis171 .NET)
(compiled Feb  9 2015,16:26:32)
Empirical absorption correction using spherical harmonics,
 implemented in SCALE3 ABSPACK scaling algorithm.
;
_exptl_crystal_colour black
_exptl_crystal_density_diffrn 1.787
_exptl_crystal_description 'rhomboidal prism'
_exptl_crystal_F_000 466
_exptl_crystal_size_max 0.10
_exptl_crystal_size_mid 0.05
_exptl_crystal_size_min 0.04
_refine_diff_density_max 0.553
_refine_diff_density_min -0.349
_refine_diff_density_rms 0.060
_refine_ls_extinction_coef .
_refine_ls_extinction_method none
_refine_ls_goodness_of_fit_ref 1.084
_refine_ls_hydrogen_treatment constr
_refine_ls_matrix_type full
_refine_ls_number_parameters 43
_refine_ls_number_reflns 542
_refine_ls_number_restraints 4
_refine_ls_restrained_S_all 1.258
_refine_ls_R_factor_all 0.0337
_refine_ls_R_factor_gt 0.0292
_refine_ls_shift/su_max 0.001
_refine_ls_shift/su_mean 0.000
_refine_ls_structure_factor_coef Fsqd
_refine_ls_weighting_details 'w=1/[\s^2^(Fo^2^)+(0.0390P)^2^+1.2000P] where P=(Fo^2^+2Fc^2^)/3'
_refine_ls_weighting_scheme calc
_refine_ls_wR_factor_gt 0.0771
_refine_ls_wR_factor_ref 0.0793
_reflns_Friedel_coverage 0.000
_reflns_Friedel_fraction_full .
_reflns_Friedel_fraction_max .
_reflns_number_gt 482
_reflns_number_total 542
_reflns_threshold_expression 'I > 2\s(I)'
_cod_data_source_file J-Mater-Chem-C-2016-4-1186.cif
_cod_data_source_block 2
_cod_original_cell_volume 847.18(5)
_cod_database_code 7234560
_shelx_space_group_comment
;
The symmetry employed for this shelxl refinement is uniquely defined
by the following loop, which should always be used as a source of
symmetry information in preference to the above space-group names.
They are only intended as comments.
;

loop_
_space_group_symop_operation_xyz
'x, y, z'
'-y, x-y, z'
'-x+y, -x, z'
'-y, -x, -z+1/2'
'-x+y, y, -z+1/2'
'x, x-y, -z+1/2'
'-x, -y, -z'
'y, -x+y, -z'
'x-y, x, -z'
'y, x, z-1/2'
'x-y, -y, z-1/2'
'-x, -x+y, z-1/2'

loop_
_atom_site_label
_atom_site_type_symbol
_atom_site_fract_x
_atom_site_fract_y
_atom_site_fract_z
_atom_site_U_iso_or_equiv
_atom_site_adp_type
_atom_site_occupancy
_atom_site_site_symmetry_order
_atom_site_calc_flag
_atom_site_refinement_flags_posn
_atom_site_refinement_flags_adp
_atom_site_refinement_flags_occupancy
_atom_site_disorder_assembly
_atom_site_disorder_group
Fe1 Fe 0.3333 0.6667 0.2500 0.0193(3) Uani 1 6 d S T P . .
Fe2 Fe 0.0000 0.0000 0.0000 0.0177(3) Uani 1 6 d S T P . .
O1 O 0.1225(3) 0.4538(3) 0.16587(15) 0.0396(5) Uani 1 1 d . . . . .
O2 O 0.0009(3) 0.1961(3) 0.08268(15) 0.0326(5) Uani 1 1 d . . . . .
C3 C 0.1321(4) 0.3337(4) 0.12049(19) 0.0312(6) Uani 1 1 d . . . . .
H3 H 0.2473 0.3462 0.1136 0.037 Uiso 1 1 calc R U . . .
C2 C -0.312(4) 0.306(5) 0.0773(8) 0.088(6) Uiso 0.3333 1 d D . P A 1
H2A H -0.1969 0.3945 0.0501 0.132 Uiso 0.3333 1 calc R U P A 1
H2B H -0.4035 0.3375 0.0603 0.132 Uiso 0.3333 1 calc R U P A 1
H2C H -0.3471 0.1871 0.0517 0.132 Uiso 0.3333 1 calc R U P A 1
C1 C -0.397(3) 0.299(3) 0.1690(6) 0.140(9) Uiso 0.3333 1 d D . P A 1
H1A H -0.5192 0.1940 0.1705 0.168 Uiso 0.3333 1 calc R U P A 1
H1B H -0.4059 0.4083 0.1771 0.168 Uiso 0.3333 1 calc R U P A 1
N1 N -0.2858(9) 0.2858(9) 0.2500 0.061(4) Uiso 0.3333 2 d DS . P A 1
H1C H -0.3307 0.1701 0.2684 0.073 Uiso 0.1667 1 calc DR U P A 1
H1D H -0.1701 0.3307 0.2316 0.073 Uiso 0.1667 1 calc R U P A 1

loop_
_atom_site_aniso_label
_atom_site_aniso_U_11
_atom_site_aniso_U_22
_atom_site_aniso_U_33
_atom_site_aniso_U_23
_atom_site_aniso_U_13
_atom_site_aniso_U_12
Fe1 0.0185(3) 0.0185(3) 0.0210(4) 0.000 0.000 0.00926(16)
Fe2 0.0176(3) 0.0176(3) 0.0179(4) 0.000 0.000 0.00881(16)
O1 0.0408(13) 0.0348(12) 0.0467(12) -0.0212(10) -0.0145(10) 0.0215(10)
O2 0.0294(10) 0.0286(11) 0.0401(11) -0.0142(9) -0.0039(9) 0.0147(9)
C3 0.0284(15) 0.0302(14) 0.0340(14) -0.0082(14) -0.0022(12) 0.0139(13)

loop_
_atom_type_symbol
_atom_type_description
_atom_type_scat_dispersion_real
_atom_type_scat_dispersion_imag
_atom_type_scat_source
C C 0.0033 0.0016 'International Tables Vol C Tables 4.2.6.8 and 6.1.1.4'
H H 0.0000 0.0000 'International Tables Vol C Tables 4.2.6.8 and 6.1.1.4'
N N 0.0061 0.0033 'International Tables Vol C Tables 4.2.6.8 and 6.1.1.4'
Fe Fe 0.3463 0.8444 'International Tables Vol C Tables 4.2.6.8 and 6.1.1.4'
O O 0.0106 0.0060 'International Tables Vol C Tables 4.2.6.8 and 6.1.1.4'

loop_
_geom_angle_atom_site_label_1
_geom_angle_atom_site_label_2
_geom_angle_atom_site_label_3
_geom_angle
_geom_angle_site_symmetry_1
_geom_angle_site_symmetry_3
O1 Fe1 O1 87.15(12) . 6_565
O1 Fe1 O1 93.45(8) . 3_565
O1 Fe1 O1 85.96(12) 6_565 3_565
O1 Fe1 O1 179.18(12) . 4_665
O1 Fe1 O1 93.45(8) 6_565 4_665
O1 Fe1 O1 87.15(12) 3_565 4_665
O1 Fe1 O1 93.45(8) . 2_665
O1 Fe1 O1 179.18(12) 6_565 2_665
O1 Fe1 O1 93.45(8) 3_565 2_665
O1 Fe1 O1 85.96(12) 4_665 2_665
O1 Fe1 O1 85.96(12) . 5
O1 Fe1 O1 93.45(8) 6_565 5
O1 Fe1 O1 179.18(12) 3_565 5
O1 Fe1 O1 93.45(8) 4_665 5
O1 Fe1 O1 87.15(12) 2_665 5
O2 Fe2 O2 180.0 7 .
O2 Fe2 O2 91.16(8) 7 8
O2 Fe2 O2 88.84(8) . 8
O2 Fe2 O2 88.84(8) 7 2
O2 Fe2 O2 91.16(8) . 2
O2 Fe2 O2 180.00(14) 8 2
O2 Fe2 O2 91.16(8) 7 9
O2 Fe2 O2 88.84(8) . 9
O2 Fe2 O2 91.16(8) 8 9
O2 Fe2 O2 88.84(8) 2 9
O2 Fe2 O2 88.84(8) 7 3
O2 Fe2 O2 91.16(8) . 3
O2 Fe2 O2 88.84(8) 8 3
O2 Fe2 O2 91.16(8) 2 3
O2 Fe2 O2 180.00(13) 9 3
C3 O1 Fe1 126.9(2) . .
C3 O2 Fe2 129.72(18) . .
O1 C3 O2 125.8(3) . .
O1 C3 H3 117.1 . .
O2 C3 H3 117.1 . .
C1 C2 H2A 109.5 2_565 .
C1 C2 H2A 131.6 . .
C1 C2 H2A 99.3 3_455 .
C1 C2 H2B 109.5 2_565 .
C1 C2 H2B 76.9 . .
C1 C2 H2B 84.1 3_455 .
H2A C2 H2B 109.5 . .
C1 C2 H2C 109.5 2_565 .
C1 C2 H2C 113.1 . .
C1 C2 H2C 140.8 3_455 .
H2A C2 H2C 109.5 . .
H2B C2 H2C 109.5 . .
C2 C1 N1 109.8(11) . .
C2 C1 C1 151.9(12) . 6_565
C2 C1 H1A 109.7 . .
N1 C1 H1A 109.7 . .
C1 C1 H1A 89.2 6_565 .
C2 C1 H1B 109.7 . .
N1 C1 H1B 109.7 . .
C1 C1 H1B 82.3 6_565 .
H1A C1 H1B 108.2 . .
C1 N1 C1 105.0(10) 4 .
C1 N1 H1C 110.7 4 .
C1 N1 H1C 110.7 . .
C1 N1 H1D 110.7 4 .
C1 N1 H1D 110.7 . .
H1C N1 H1D 108.8 . .

loop_
_geom_bond_atom_site_label_1
_geom_bond_atom_site_label_2
_geom_bond_distance
_geom_bond_site_symmetry_2
Fe1 O1 2.1292(19) .
Fe1 O1 2.1292(19) 6_565
Fe1 O1 2.1292(19) 3_565
Fe1 O1 2.1292(19) 4_665
Fe1 O1 2.1292(19) 2_665
Fe1 O1 2.1292(19) 5
Fe2 O2 2.0039(18) 7
Fe2 O2 2.0040(18) .
Fe2 O2 2.0040(18) 8
Fe2 O2 2.0040(18) 2
Fe2 O2 2.0040(18) 9
Fe2 O2 2.0040(18) 3
O1 C3 1.227(3) .
O2 C3 1.249(3) .
C3 H3 0.9300 .
C2 C1 1.262(12) 2_565
C2 C1 1.431(9) .
C2 C1 1.46(2) 3_455
C2 H2A 0.9600 .
C2 H2B 0.9600 .
C2 H2C 0.9600 .
C1 N1 1.493(10) .
C1 H1A 0.9700 .
C1 H1B 0.9700 .
N1 C1 1.493(10) 4
N1 H1C 0.8900 .
N1 H1D 0.8900 .

loop_
_geom_hbond_atom_site_label_D
_geom_hbond_atom_site_label_H
_geom_hbond_atom_site_label_A
_geom_hbond_distance_DH
_geom_hbond_distance_HA
_geom_hbond_distance_DA
_geom_hbond_angle_DHA
_geom_hbond_site_symmetry_A
N1 H1C O1 0.89 2.33 3.217(8) 173.4 4
N1 H1D O1 0.89 2.33 3.217(8) 173.4 .
